data_2009352
loop_
_publ_author_name
'Ramos Silva, M.'
'Matos Beja, A.'
'Paix\~ao, J. A.'
'Alte da Veiga, L.'
'Martin-Gil, J.'

_publ_section_title
;
 <small>L</small>-Argininium
 tris(acetato-<i>O</i>,<i>O</i>')dioxouranium(III)--acetic acid--water
 (1/1/1)
;
_journal_issue 12
_journal_name_full 'Acta Crystallographica Section C'
_journal_page_first 2039
_journal_page_last 2041
_journal_paper_doi 10.1107/S0108270199011907
_journal_volume 55
_journal_year 1999
_chemical_formula_moiety '(C6 H15 N4 O2) [U O2 (C2 H3 O2)3] , C2 H4 O2 , H2 O'
_chemical_formula_sum 'C14 H30 N4 O13 U'
_chemical_formula_weight 700.45
_chemical_name_systematic
;
L-Argininium tris(acetato-O,O')dioxouranium(III)--acetic acid--water (1/1/1)
;
_space_group_IT_number 4
_symmetry_cell_setting monoclinic
_symmetry_space_group_name_Hall 'P 2yb'
_symmetry_space_group_name_H-M 'P 1 21 1'
_audit_creation_method SHELXL97
_cell_angle_alpha 90.00
_cell_angle_beta 92.16(3)
_cell_angle_gamma 90.00
_cell_formula_units_Z 2
_cell_length_a 9.602(5)
_cell_length_b 7.636(6)
_cell_length_c 16.661(5)
_cell_measurement_reflns_used 25
_cell_measurement_temperature 293(2)
_cell_measurement_theta_max 14.3
_cell_measurement_theta_min 11.4
_cell_volume 1220.7(12)
_computing_cell_refinement 'CAD-4 Software'
_computing_data_collection 'CAD-4 Software (Enraf-Nonius, 1989)'
_computing_data_reduction 'HELENA (Spek, 1997)'
_computing_molecular_graphics 'ORTEPII (Johnson, 1976)'
_computing_publication_material SHELXL97
_computing_structure_refinement SHELXL97
_computing_structure_solution 'SHELXS97 (Sheldrick, 1990)'
_diffrn_ambient_temperature 293(2)
_diffrn_measured_fraction_theta_full 0.986
_diffrn_measured_fraction_theta_max 0.986
_diffrn_measurement_device_type 'Enraf-Nonius CAD4'
_diffrn_measurement_method '\w-2\q scans'
_diffrn_radiation_monochromator graphite
_diffrn_radiation_source 'fine-focus sealed tube'
_diffrn_radiation_type MoK\a
_diffrn_radiation_wavelength 0.71073
_diffrn_reflns_av_R_equivalents 0.018
_diffrn_reflns_av_sigmaI/netI 0.022
_diffrn_reflns_limit_h_max 12
_diffrn_reflns_limit_h_min -11
_diffrn_reflns_limit_k_max 9
_diffrn_reflns_limit_k_min 0
_diffrn_reflns_limit_l_max 21
_diffrn_reflns_limit_l_min -21
_diffrn_reflns_number 3513
_diffrn_reflns_theta_full 27.50
_diffrn_reflns_theta_max 27.5
_diffrn_reflns_theta_min 3.18
_diffrn_standards_decay_% 1
_diffrn_standards_interval_time 180
_diffrn_standards_number 3
_exptl_absorpt_coefficient_mu 6.714
_exptl_absorpt_correction_T_max 0.228
_exptl_absorpt_correction_T_min 0.128
_exptl_absorpt_correction_type \y-scan
_exptl_absorpt_process_details 'North et al. (1968)'
_exptl_crystal_colour yellow
_exptl_crystal_density_diffrn 1.900
_exptl_crystal_density_method 'not measured'
_exptl_crystal_description irregular
_exptl_crystal_F_000 672
_exptl_crystal_size_max 0.34
_exptl_crystal_size_mid 0.29
_exptl_crystal_size_min 0.22
_refine_diff_density_max 0.429
_refine_diff_density_min -0.805
_refine_ls_abs_structure_details 'Flack (1983)'
_refine_ls_abs_structure_Flack -0.004(7)
_refine_ls_extinction_coef 0.0084(4)
_refine_ls_extinction_method 'SHELXL97 (Sheldrick, 1997)'
_refine_ls_goodness_of_fit_ref 1.047
_refine_ls_hydrogen_treatment constr
_refine_ls_matrix_type full
_refine_ls_number_parameters 297
_refine_ls_number_reflns 2977
_refine_ls_number_restraints 1
_refine_ls_restrained_S_all 1.047
_refine_ls_R_factor_all 0.027
_refine_ls_R_factor_gt 0.017
_refine_ls_shift/su_max 0.001
_refine_ls_shift/su_mean 0.000
_refine_ls_structure_factor_coef Fsqd
_refine_ls_weighting_details 'calc w = 1/[\s^2^(Fo^2^)+(0.0275P)^2^+0.2714P] where P=(Fo^2^+2Fc^2^)/3'
_refine_ls_weighting_scheme calc
_refine_ls_wR_factor_ref 0.043
_reflns_number_gt 2653
_reflns_number_total 2977
_reflns_threshold_expression I>2\s(I)
_cod_data_source_file sk1332.cif
_cod_data_source_block arguran
_cod_original_cell_volume 1220.7(11)
_cod_original_sg_symbol_H-M 'P 21'
_cod_database_code 2009352
_cod_database_fobs_code 2009352

loop_
_symmetry_equiv_pos_as_xyz
'x, y, z'
'-x, y+1/2, -z'

loop_
_atom_site_label
_atom_site_fract_x
_atom_site_fract_y
_atom_site_fract_z
_atom_site_U_iso_or_equiv
_atom_site_adp_type
_atom_site_calc_flag
_atom_site_refinement_flags
_atom_site_occupancy
_atom_site_disorder_assembly
_atom_site_disorder_group
_atom_site_type_symbol
U1 0.736413(14) 0.85826(6) 0.839970(8) 0.03243(6) Uani d . 1 A . U
O1 0.7003(5) 0.6351(7) 0.8313(3) 0.0461(10) Uani d . 1 . . O
O2 0.7717(5) 1.0831(7) 0.8485(3) 0.0548(12) Uani d . 1 . . O
O3 0.7476(3) 0.8769(17) 0.69241(18) 0.0518(11) Uani d . 1 A . O
O4 0.5453(3) 0.9294(7) 0.7401(2) 0.0536(13) Uani d . 1 A . O
O5 0.5111(3) 0.9062(6) 0.90256(19) 0.0451(13) Uani d . 1 A . O
O6 0.6842(4) 0.8354(11) 0.9847(2) 0.0436(19) Uani d . 1 A . O
O7 0.9485(4) 0.7960(6) 0.9203(2) 0.0538(12) Uani d . 1 A . O
O8 0.9717(4) 0.7857(6) 0.7922(2) 0.0447(9) Uani d . 1 A . O
C1 0.6205(6) 0.9128(8) 0.6807(3) 0.0514(18) Uani d . 1 . . C
C2a 0.5795(14) 0.983(2) 0.5981(7) 0.041(3) Uiso d P 0.48(2) A 1 C
H2A 0.5046 0.9145 0.5750 0.062 Uiso calc PR 0.48(2) A 1 H
H2B 0.6581 0.9776 0.5643 0.062 Uiso calc PR 0.48(2) A 1 H
H2C 0.5499 1.1029 0.6027 0.062 Uiso calc PR 0.48(2) A 1 H
C2b 0.5462(12) 0.9100(18) 0.5986(6) 0.041(3) Uiso d P 0.52(2) A 2 C
H2D 0.4773 0.8188 0.5971 0.062 Uiso calc PR 0.52(2) A 2 H
H2E 0.6126 0.8885 0.5581 0.062 Uiso calc PR 0.52(2) A 2 H
H2F 0.5016 1.0209 0.5887 0.062 Uiso calc PR 0.52(2) A 2 H
C3 0.5588(5) 0.8786(16) 0.9733(2) 0.0393(13) Uani d . 1 . . C
C4 0.4615(6) 0.877(2) 1.0415(3) 0.068(2) Uani d . 1 A . C
H4A 0.5050 0.8180 1.0867 0.103 Uiso calc R 1 . . H
H4B 0.3772 0.8170 1.0253 0.103 Uiso calc R 1 . . H
H4C 0.4399 0.9953 1.0563 0.103 Uiso calc R 1 . . H
C5 1.0213(5) 0.7595(8) 0.8614(3) 0.0420(12) Uani d . 1 . . C
C10 0.1014(5) 0.8746(18) 0.2949(2) 0.0379(12) Uani d . 1 . . C
H23A 0.1771 0.8340 0.2627 0.045 Uiso calc R 1 . . H
H23B 0.0580 0.9738 0.2676 0.045 Uiso calc R 1 . . H
O10 0.1461(4) 0.9767(5) 0.55835(19) 0.0420(8) Uani d . 1 . . O
N2 -0.0811(5) 0.7058(6) 0.2249(2) 0.0407(10) Uani d . 1 . . N
H2 -0.0463 0.7515 0.1830 0.049 Uiso calc R 1 . . H
N1 0.0206(4) 1.2057(6) 0.3819(2) 0.0337(9) Uani d . 1 . . N
H82A -0.0298 1.2735 0.4132 0.051 Uiso calc R 1 . . H
H82B -0.0300 1.1771 0.3380 0.051 Uiso calc R 1 . . H
H82C 0.0965 1.2633 0.3679 0.051 Uiso calc R 1 . . H
O9 0.1786(4) 1.2490(5) 0.5117(2) 0.0440(9) Uani d . 1 . . O
C11 -0.0056(5) 0.7282(7) 0.3020(3) 0.0348(10) Uani d . 1 . . C
H24A 0.0410 0.6199 0.3172 0.042 Uiso calc R 1 . . H
H24B -0.0705 0.7573 0.3432 0.042 Uiso calc R 1 . . H
N3 -0.2536(5) 0.5349(7) 0.2759(3) 0.0437(10) Uani d . 1 . . N
H85A -0.2117 0.5349 0.3224 0.052 Uiso calc R 1 . . H
H85B -0.3310 0.4794 0.2686 0.052 Uiso calc R 1 . . H
N4 -0.2661(6) 0.6188(8) 0.1436(3) 0.0534(13) Uani d . 1 . . N
H4D -0.3435 0.5633 0.1369 0.064 Uiso calc R 1 . . H
H4E -0.2313 0.6739 0.1040 0.064 Uiso calc R 1 . . H
C7 0.1342(5) 1.0937(7) 0.5063(3) 0.0326(10) Uani d . 1 . . C
C9 0.1599(5) 0.9330(7) 0.3768(3) 0.0363(10) Uani d . 1 . . C
H30A 0.2443 0.9996 0.3690 0.044 Uiso calc R 1 . . H
H30B 0.1858 0.8295 0.4077 0.044 Uiso calc R 1 . . H
C8 0.0622(4) 1.0438(7) 0.4263(3) 0.0297(9) Uani d . 1 . . C
H42 -0.0215 0.9753 0.4368 0.036 Uiso calc R 1 . . H
C12 -0.1994(5) 0.6195(7) 0.2159(3) 0.0371(11) Uani d . 1 . . C
C6 1.1626(6) 0.6826(10) 0.8749(4) 0.0576(16) Uani d . 1 A . C
H6A 1.1579 0.5865 0.9118 0.086 Uiso calc R 1 . . H
H6B 1.2248 0.7702 0.8967 0.086 Uiso calc R 1 . . H
H6C 1.1963 0.6413 0.8247 0.086 Uiso calc R 1 . . H
C14 0.5415(7) 0.9764(13) 0.2727(4) 0.077(2) Uani d . 1 . . C
H14A 0.5476 1.0904 0.2489 0.116 Uiso calc R 1 . . H
H14B 0.4519 0.9627 0.2957 0.116 Uiso calc R 1 . . H
H14C 0.5532 0.8885 0.2324 0.116 Uiso calc R 1 . . H
O11 0.7629(5) 1.0328(9) 0.3361(3) 0.0780(17) Uani d . 1 . . O
O12 0.6221(4) 0.8410(13) 0.3905(3) 0.0588(18) Uani d . 1 . . O
H14 0.6900 0.8237 0.4208 0.088 Uiso calc R 1 . . H
C13 0.6533(6) 0.9571(9) 0.3370(4) 0.0498(14) Uani d . 1 . . C
O13 0.0262(6) 0.8384(14) 0.0805(3) 0.095(3) Uani d . 1 . . O
H13A 0.1121 0.8124 0.0866 0.143 Uiso d R 1 . . H
H13B 0.0073 0.8456 0.0303 0.143 Uiso d R 1 . . H

loop_
_atom_site_aniso_label
_atom_site_aniso_U_11
_atom_site_aniso_U_22
_atom_site_aniso_U_33
_atom_site_aniso_U_12
_atom_site_aniso_U_13
_atom_site_aniso_U_23
U1 0.02880(8) 0.03868(9) 0.02979(8) -0.00143(18) 0.00086(4) -0.00307(19)
O1 0.043(2) 0.045(3) 0.051(2) -0.003(2) 0.0005(18) -0.0041(19)
O2 0.054(3) 0.045(3) 0.065(3) -0.008(3) 0.006(2) -0.004(2)
O3 0.0410(16) 0.081(4) 0.0338(14) 0.011(4) 0.0071(11) 0.003(4)
O4 0.0346(16) 0.095(4) 0.0312(16) 0.0183(19) 0.0015(13) 0.0015(19)
O5 0.0386(16) 0.065(4) 0.0318(14) 0.0089(18) 0.0028(12) 0.0008(17)
O6 0.0426(17) 0.055(6) 0.0327(15) 0.007(2) -0.0017(12) -0.0002(19)
O7 0.0362(19) 0.084(3) 0.040(2) 0.0074(18) -0.0052(16) -0.0125(19)
O8 0.0340(18) 0.058(2) 0.042(2) 0.0013(17) 0.0027(15) -0.0028(18)
C1 0.053(3) 0.068(5) 0.034(2) 0.022(3) 0.003(2) 0.002(2)
C3 0.044(2) 0.042(4) 0.0320(18) 0.011(4) 0.0042(15) 0.000(4)
C4 0.061(3) 0.106(7) 0.039(2) 0.035(7) 0.017(2) 0.015(6)
C5 0.029(2) 0.047(3) 0.049(3) -0.003(2) -0.002(2) -0.004(3)
C10 0.043(2) 0.038(3) 0.0328(18) -0.015(4) 0.0080(15) -0.006(4)
O10 0.049(2) 0.046(2) 0.0306(16) -0.0055(17) -0.0047(14) 0.0038(16)
N2 0.043(2) 0.047(3) 0.031(2) -0.012(2) -0.0012(17) -0.0027(19)
N1 0.040(2) 0.035(2) 0.0252(18) -0.0034(18) 0.0017(15) -0.0027(17)
O9 0.057(2) 0.045(2) 0.0296(18) -0.0141(19) -0.0052(16) -0.0043(16)
C11 0.042(3) 0.031(2) 0.031(2) -0.009(2) -0.0025(19) -0.0033(19)
N3 0.038(2) 0.055(3) 0.038(2) -0.012(2) -0.0081(17) 0.003(2)
N4 0.057(3) 0.062(3) 0.040(2) -0.015(3) -0.014(2) 0.005(2)
C7 0.029(2) 0.039(3) 0.030(2) -0.002(2) 0.0030(17) -0.005(2)
C9 0.032(2) 0.042(2) 0.035(2) -0.004(2) 0.0007(17) -0.009(2)
C8 0.026(2) 0.034(2) 0.029(2) -0.0063(18) -0.0001(16) -0.0037(19)
C12 0.036(2) 0.036(3) 0.038(2) 0.001(2) -0.0019(19) -0.006(2)
C6 0.045(3) 0.067(4) 0.060(4) 0.005(3) -0.006(3) 0.003(3)
C14 0.057(4) 0.105(7) 0.068(4) 0.011(4) -0.020(3) 0.020(5)
O11 0.052(3) 0.085(4) 0.095(4) -0.012(3) -0.021(3) 0.023(3)
O12 0.0482(19) 0.074(5) 0.053(2) -0.001(3) -0.0064(16) 0.013(3)
C13 0.043(3) 0.059(4) 0.047(3) 0.013(3) -0.005(2) 0.002(3)
O13 0.085(3) 0.154(8) 0.047(2) 0.061(5) 0.007(2) 0.027(4)

loop_
_atom_type_symbol
_atom_type_description
_atom_type_scat_dispersion_real
_atom_type_scat_dispersion_imag
_atom_type_scat_source
C C 0.0033 0.0016 'International Tables Vol C Tables 4.2.6.8 and 6.1.1.4'
O O 0.0106 0.0060 'International Tables Vol C Tables 4.2.6.8 and 6.1.1.4'
N N 0.0061 0.0033 'International Tables Vol C Tables 4.2.6.8 and 6.1.1.4'
U U -9.6767 9.6646 'International Tables Vol C Tables 4.2.6.8 and 6.1.1.4'
H H 0.0000 0.0000 'International Tables Vol C Tables 4.2.6.8 and 6.1.1.4'

loop_
_geom_angle_atom_site_label_1
_geom_angle_atom_site_label_2
_geom_angle_atom_site_label_3
_geom_angle
_geom_angle_publ_flag
O1 U1 O2 179.6(3) yes
O1 U1 O7 90.81(19) ?
O2 U1 O7 89.5(2) ?
O1 U1 O5 90.27(18) ?
O2 U1 O5 89.43(19) ?
O7 U1 O5 121.62(12) yes
O1 U1 O3 89.4(3) ?
O2 U1 O3 90.5(3) ?
O7 U1 O3 119.39(13) ?
O5 U1 O3 118.99(12) yes
O1 U1 O8 86.35(18) ?
O2 U1 O8 94.0(2) ?
O7 U1 O8 51.90(13) ?
O5 U1 O8 172.55(12) ?
O3 U1 O8 67.66(13) ?
O1 U1 O6 88.0(2) ?
O2 U1 O6 92.0(2) ?
O7 U1 O6 69.45(14) ?
O5 U1 O6 52.26(12) ?
O3 U1 O6 170.84(11) ?
O8 U1 O6 120.90(14) yes
O1 U1 O4 91.1(2) ?
O2 U1 O4 88.6(2) ?
O7 U1 O4 170.91(12) ?
O5 U1 O4 67.27(11) ?
O3 U1 O4 51.74(12) ?
O8 U1 O4 119.37(12) yes
O6 U1 O4 119.51(12) yes
O1 U1 C5 86.49(19) ?
O2 U1 C5 93.9(2) ?
O7 U1 C5 26.10(15) ?
O5 U1 C5 147.24(14) ?
O3 U1 C5 93.59(15) ?
O8 U1 C5 25.93(14) ?
O6 U1 C5 95.02(16) ?
O4 U1 C5 145.29(14) ?
O1 U1 C3 89.7(3) ?
O2 U1 C3 90.1(3) ?
O7 U1 C3 95.40(14) ?
O5 U1 C3 26.23(12) ?
O3 U1 C3 145.21(13) ?
O8 U1 C3 146.91(14) ?
O6 U1 C3 26.04(14) ?
O4 U1 C3 93.51(13) ?
C5 U1 C3 121.06(16) ?
O1 U1 C1 89.8(2) ?
O2 U1 C1 90.0(2) ?
O7 U1 C1 145.31(15) ?
O5 U1 C1 93.07(13) ?
O3 U1 C1 25.93(13) ?
O8 U1 C1 93.56(14) ?
O6 U1 C1 145.22(14) ?
O4 U1 C1 25.82(13) ?
C5 U1 C1 119.48(16) ?
C3 U1 C1 119.29(15) ?
C1 O3 U1 95.0(3) ?
C1 O4 U1 94.2(3) ?
C3 O5 U1 94.4(3) ?
C3 O6 U1 93.6(3) ?
C5 O7 U1 95.3(3) ?
C5 O8 U1 93.4(3) ?
O4 C1 O3 119.0(4) ?
O4 C1 C2a 122.9(6) ?
O3 C1 C2a 115.7(7) ?
O4 C1 C2b 116.6(6) ?
O3 C1 C2b 123.7(6) ?
C2a C1 C2b 24.6(5) ?
O4 C1 U1 60.0(3) ?
O3 C1 U1 59.0(2) ?
C2a C1 U1 165.8(8) ?
C2b C1 U1 169.6(7) ?
C1 C2a H2A 109.5 ?
C1 C2a H2B 109.5 ?
C1 C2a H2C 109.5 ?
C1 C2b H2D 109.5 ?
C1 C2b H2E 109.5 ?
H2D C2b H2E 109.5 ?
C1 C2b H2F 109.5 ?
H2D C2b H2F 109.5 ?
H2E C2b H2F 109.5 ?
O6 C3 O5 119.7(4) ?
O6 C3 C4 120.3(5) ?
O5 C3 C4 119.6(4) ?
O6 C3 U1 60.4(2) ?
O5 C3 U1 59.3(2) ?
C4 C3 U1 176.0(10) ?
C3 C4 H4A 109.5 ?
C3 C4 H4B 109.5 ?
H4A C4 H4B 109.5 ?
C3 C4 H4C 109.5 ?
H4A C4 H4C 109.5 ?
H4B C4 H4C 109.5 ?
O8 C5 O7 118.8(5) ?
O8 C5 C6 121.1(5) ?
O7 C5 C6 120.0(5) ?
O8 C5 U1 60.7(3) ?
O7 C5 U1 58.6(3) ?
C6 C5 U1 171.9(5) ?
C9 C10 C11 111.8(5) ?
C9 C10 H23A 109.2 ?
C11 C10 H23A 109.2 ?
C9 C10 H23B 109.2 ?
C11 C10 H23B 109.2 ?
H23A C10 H23B 107.9 ?
C12 N2 C11 123.7(4) ?
C12 N2 H2 118.1 ?
C11 N2 H2 118.1 ?
C8 N1 H82A 109.5 ?
C8 N1 H82B 109.5 ?
H82A N1 H82B 109.5 ?
C8 N1 H82C 109.5 ?
H82A N1 H82C 109.5 ?
H82B N1 H82C 109.5 ?
N2 C11 C10 109.3(4) ?
N2 C11 H24A 109.8 ?
C10 C11 H24A 109.8 ?
N2 C11 H24B 109.8 ?
C10 C11 H24B 109.8 ?
H24A C11 H24B 108.3 ?
C12 N3 H85A 120.0 ?
C12 N3 H85B 120.0 ?
H85A N3 H85B 120.0 ?
C12 N4 H4D 120.0 ?
C12 N4 H4E 120.0 ?
H4D N4 H4E 120.0 ?
O10 C7 O9 127.0(5) ?
O10 C7 C8 117.1(4) ?
O9 C7 C8 116.0(4) ?
C10 C9 C8 115.6(5) ?
C10 C9 H30A 108.4 ?
C8 C9 H30A 108.4 ?
C10 C9 H30B 108.4 ?
C8 C9 H30B 108.4 ?
H30A C9 H30B 107.4 ?
N1 C8 C7 109.3(4) ?
N1 C8 C9 110.5(4) ?
C7 C8 C9 110.0(4) ?
N1 C8 H42 109.0 ?
C7 C8 H42 109.0 ?
C9 C8 H42 109.0 ?
N3 C12 N2 121.7(4) ?
N3 C12 N4 119.4(5) ?
N2 C12 N4 118.9(5) ?
C5 C6 H6A 109.5 ?
C5 C6 H6B 109.5 ?
H6A C6 H6B 109.5 ?
C5 C6 H6C 109.5 ?
H6A C6 H6C 109.5 ?
H6B C6 H6C 109.5 ?
C13 C14 H14A 109.5 ?
C13 C14 H14B 109.5 ?
H14A C14 H14B 109.5 ?
C13 C14 H14C 109.5 ?
H14A C14 H14C 109.5 ?
H14B C14 H14C 109.5 ?
C13 O12 H14 109.5 ?
O11 C13 O12 124.2(5) ?
O11 C13 C14 123.3(7) ?
O12 C13 C14 112.4(6) ?
H13A O13 H13B 107.6 ?

loop_
_geom_bond_atom_site_label_1
_geom_bond_atom_site_label_2
_geom_bond_site_symmetry_2
_geom_bond_distance
_geom_bond_publ_flag
U1 O1 . 1.744(5) yes
U1 O2 . 1.755(6) yes
U1 O7 . 2.441(4) yes
U1 O5 . 2.464(3) yes
U1 O3 . 2.469(3) yes
U1 O8 . 2.486(4) yes
U1 O6 . 2.488(4) yes
U1 O4 . 2.490(3) yes
U1 C5 . 2.847(5) ?
U1 C3 . 2.855(4) ?
U1 C1 . 2.869(5) ?
O3 C1 . 1.259(6) ?
O4 C1 . 1.253(6) ?
O5 C3 . 1.266(6) ?
O6 C3 . 1.256(7) ?
O7 C5 . 1.258(7) ?
O8 C5 . 1.247(6) ?
C1 C2a . 1.517(12) ?
C1 C2b . 1.520(11) ?
C2a H2A . 0.9600 ?
C2a H2B . 0.9600 ?
C2a H2C . 0.9600 ?
C2b H2D . 0.9600 ?
C2b H2E . 0.9600 ?
C2b H2F . 0.9600 ?
C3 C4 . 1.499(6) ?
C4 H4A . 0.9600 ?
C4 H4B . 0.9600 ?
C4 H4C . 0.9600 ?
C5 C6 . 1.488(8) ?
C10 C9 . 1.523(6) ?
C10 C11 . 1.526(11) ?
C10 H23A . 0.9700 ?
C10 H23B . 0.9700 ?
O10 C7 . 1.248(6) ?
N2 C12 . 1.316(7) ?
N2 C11 . 1.461(6) ?
N2 H2 . 0.8600 ?
N1 C8 . 1.488(6) ?
N1 H82A . 0.8900 ?
N1 H82B . 0.8900 ?
N1 H82C . 0.8900 ?
O9 C7 . 1.262(7) ?
C11 H24A . 0.9700 ?
C11 H24B . 0.9700 ?
N3 C12 . 1.314(7) ?
N3 H85A . 0.8600 ?
N3 H85B . 0.8600 ?
N4 C12 . 1.344(7) ?
N4 H4D . 0.8600 ?
N4 H4E . 0.8600 ?
C7 C8 . 1.525(6) ?
C9 C8 . 1.528(6) ?
C9 H30A . 0.9700 ?
C9 H30B . 0.9700 ?
C8 H42 . 0.9800 ?
C6 H6A . 0.9600 ?
C6 H6B . 0.9600 ?
C6 H6C . 0.9600 ?
C14 C13 . 1.495(8) ?
C14 H14A . 0.9600 ?
C14 H14B . 0.9600 ?
C14 H14C . 0.9600 ?
O11 C13 . 1.201(8) yes
O12 C13 . 1.300(10) yes
O12 H14 . 0.8200 ?
O13 H13A . 0.8502 ?
O13 H13B . 0.8505 ?

loop_
_geom_hbond_atom_site_label_D
_geom_hbond_atom_site_label_H
_geom_hbond_atom_site_label_A
_geom_hbond_site_symmetry_A
_geom_hbond_distance_DH
_geom_hbond_distance_HA
_geom_hbond_distance_DA
_geom_hbond_angle_DHA
N2 H2 O13 . 0.86 1.98 2.840(7) 174.6
N1 H82A O10 2_556 0.89 1.98 2.820(6) 156.9
N1 H82B O11 1_455 0.89 2.27 2.882(7) 125.5
N1 H82B O8 2_656 0.89 2.41 2.968(5) 121.2
N1 H82C O3 2_656 0.89 2.03 2.899(8) 165.4
N3 H85A O10 2_546 0.86 2.11 2.946(5) 164.2
N3 H85B O4 2_546 0.86 2.09 2.917(6) 160.4
N4 H4D O5 2_546 0.86 2.09 2.937(6) 167.1
N4 H4E O6 1_454 0.86 2.45 3.143(7) 137.9
O12 H14 O9 2_646 0.82 1.75 2.565(6) 169.5
O13 H13A O2 2_646 0.85 2.32 2.965(9) 132.8
O13 H13B O7 1_454 0.85 1.93 2.762(6) 164.2

loop_
_geom_torsion_atom_site_label_1
_geom_torsion_atom_site_label_2
_geom_torsion_atom_site_label_3
_geom_torsion_atom_site_label_4
_geom_torsion
O1 U1 O3 C1 90.7(7)
O2 U1 O3 C1 -88.9(7)
O7 U1 O3 C1 -178.7(6)
O5 U1 O3 C1 0.7(9)
O8 U1 O3 C1 177.0(8)
O6 U1 O3 C1 17(3)
O4 U1 O3 C1 -1.1(5)
C5 U1 O3 C1 177.2(7)
C3 U1 O3 C1 2.1(12)
O1 U1 O4 C1 -87.3(4)
O2 U1 O4 C1 92.9(4)
O7 U1 O4 C1 14.5(12)
O5 U1 O4 C1 -177.2(4)
O3 U1 O4 C1 1.1(5)
O8 U1 O4 C1 -0.9(4)
O6 U1 O4 C1 -175.6(4)
C5 U1 O4 C1 -2.0(6)
C3 U1 O4 C1 -177.1(5)
O1 U1 O5 C3 88.7(6)
O2 U1 O5 C3 -91.5(6)
O7 U1 O5 C3 -2.4(6)
O3 U1 O5 C3 178.2(7)
O8 U1 O5 C3 25.7(13)
O6 U1 O5 C3 1.5(6)
O4 U1 O5 C3 179.8(6)
C5 U1 O5 C3 4.8(7)
C1 U1 O5 C3 178.5(6)
O1 U1 O6 C3 -93.4(7)
O2 U1 O6 C3 86.2(7)
O7 U1 O6 C3 175.0(7)
O5 U1 O6 C3 -1.5(6)
O3 U1 O6 C3 -20(3)
O8 U1 O6 C3 -177.9(6)
O4 U1 O6 C3 -3.3(8)
C5 U1 O6 C3 -179.7(7)
C1 U1 O6 C3 -6.7(9)
O1 U1 O7 C5 80.3(4)
O2 U1 O7 C5 -99.8(4)
O5 U1 O7 C5 171.1(3)
O3 U1 O7 C5 -9.5(5)
O8 U1 O7 C5 -4.4(3)
O6 U1 O7 C5 167.9(4)
O4 U1 O7 C5 -21.6(11)
C3 U1 O7 C5 170.1(5)
C1 U1 O7 C5 -10.5(5)
O1 U1 O8 C5 -89.5(4)
O2 U1 O8 C5 90.7(4)
O7 U1 O8 C5 4.4(3)
O5 U1 O8 C5 -26.3(12)
O3 U1 O8 C5 179.6(5)
O6 U1 O8 C5 -4.0(5)
O4 U1 O8 C5 -178.6(3)
C3 U1 O8 C5 -5.7(6)
C1 U1 O8 C5 -179.0(4)
U1 O4 C1 O3 -1.9(9)
U1 O4 C1 C2a -163.7(9)
U1 O4 C1 C2b 168.9(7)
U1 O3 C1 O4 2.0(9)
U1 O3 C1 C2a 165.0(8)
U1 O3 C1 C2b -168.2(8)
O1 U1 C1 O4 92.9(4)
O2 U1 C1 O4 -86.8(4)
O7 U1 C1 O4 -176.0(3)
O5 U1 C1 O4 2.6(4)
O3 U1 C1 O4 -178.0(9)
O8 U1 C1 O4 179.2(4)
O6 U1 C1 O4 6.7(6)
C5 U1 C1 O4 178.7(4)
C3 U1 C1 O4 3.3(5)
O1 U1 C1 O3 -89.1(8)
O2 U1 C1 O3 91.2(8)
O7 U1 C1 O3 2.0(8)
O5 U1 C1 O3 -179.4(8)
O8 U1 C1 O3 -2.8(8)
O6 U1 C1 O3 -175.3(9)
O4 U1 C1 O3 178.0(9)
C5 U1 C1 O3 -3.3(8)
C3 U1 C1 O3 -178.6(8)
O1 U1 C1 C2a -161(2)
O2 U1 C1 C2a 19(2)
O7 U1 C1 C2a -70(2)
O5 U1 C1 C2a 109(2)
O3 U1 C1 C2a -72(2)
O8 U1 C1 C2a -75(2)
O6 U1 C1 C2a 113(2)
O4 U1 C1 C2a 106(2)
C5 U1 C1 C2a -75(2)
C3 U1 C1 C2a 109(2)
O1 U1 C1 C2b 19(3)
O2 U1 C1 C2b -160(3)
O7 U1 C1 C2b 111(3)
O5 U1 C1 C2b -71(3)
O3 U1 C1 C2b 109(3)
O8 U1 C1 C2b 106(3)
O6 U1 C1 C2b -67(3)
O4 U1 C1 C2b -73(3)
C5 U1 C1 C2b 105(3)
C3 U1 C1 C2b -70(3)
U1 O6 C3 O5 2.7(11)
U1 O6 C3 C4 175.4(12)
U1 O5 C3 O6 -2.7(11)
U1 O5 C3 C4 -175.5(12)
O1 U1 C3 O6 86.0(7)
O2 U1 C3 O6 -94.3(7)
O7 U1 C3 O6 -4.7(7)
O5 U1 C3 O6 177.3(11)
O3 U1 C3 O6 174.6(8)
O8 U1 C3 O6 3.2(10)
O4 U1 C3 O6 177.1(7)
C5 U1 C3 O6 0.3(8)
C1 U1 C3 O6 175.6(6)
O1 U1 C3 O5 -91.3(6)
O2 U1 C3 O5 88.4(6)
O7 U1 C3 O5 177.9(5)
O3 U1 C3 O5 -2.7(10)
O8 U1 C3 O5 -174.1(3)
O6 U1 C3 O5 -177.3(11)
O4 U1 C3 O5 -0.2(6)
C5 U1 C3 O5 -177.0(4)
C1 U1 C3 O5 -1.7(7)
O1 U1 C3 C4 -15(7)
O2 U1 C3 C4 164(7)
O7 U1 C3 C4 -106(7)
O5 U1 C3 C4 76(7)
O3 U1 C3 C4 73(8)
O8 U1 C3 C4 -98(7)
O6 U1 C3 C4 -102(8)
O4 U1 C3 C4 76(7)
C5 U1 C3 C4 -101(7)
C1 U1 C3 C4 74(7)
U1 O8 C5 O7 -7.7(6)
U1 O8 C5 C6 170.9(5)
U1 O7 C5 O8 7.9(6)
U1 O7 C5 C6 -170.7(5)
O1 U1 C5 O8 88.9(4)
O2 U1 C5 O8 -91.1(4)
O7 U1 C5 O8 -172.1(6)
O5 U1 C5 O8 173.9(3)
O3 U1 C5 O8 -0.3(5)
O6 U1 C5 O8 176.5(4)
O4 U1 C5 O8 2.1(5)
C3 U1 C5 O8 176.4(4)
C1 U1 C5 O8 1.1(4)
O1 U1 C5 O7 -99.1(4)
O2 U1 C5 O7 81.0(4)
O5 U1 C5 O7 -14.0(5)
O3 U1 C5 O7 171.7(5)
O8 U1 C5 O7 172.1(6)
O6 U1 C5 O7 -11.4(4)
O4 U1 C5 O7 174.1(3)
C3 U1 C5 O7 -11.6(5)
C1 U1 C5 O7 173.2(4)
O1 U1 C5 C6 -16(3)
O2 U1 C5 C6 164(3)
O7 U1 C5 C6 83(3)
O5 U1 C5 C6 69(3)
O3 U1 C5 C6 -105(3)
O8 U1 C5 C6 -105(3)
O6 U1 C5 C6 72(3)
O4 U1 C5 C6 -103(3)
C3 U1 C5 C6 71(3)
C1 U1 C5 C6 -104(3)
C12 N2 C11 C10 -164.0(6)
C9 C10 C11 N2 166.9(6)
C11 C10 C9 C8 -74.3(9)
O10 C7 C8 N1 163.6(4)
O9 C7 C8 N1 -18.1(6)
O10 C7 C8 C9 -74.8(5)
O9 C7 C8 C9 103.4(5)
C10 C9 C8 N1 -58.8(7)
C10 C9 C8 C7 -179.6(6)
C11 N2 C12 N3 -5.2(8)
C11 N2 C12 N4 174.6(5)
